data_7109618
loop_
_publ_author_name
'Dingyuan Zhang'
'Qian Zhang'
'Ning Zhang'
'Rui Zhang'
'Yongjiu Liang'
'Dewen Dong'

_publ_section_title
;
 Formal [4+1] annulation of alpha,alpha-dialkyl beta-oxo amides and
 dimethylsulfoxonium methylide: a synthetic route to
 beta-hydroxy-gamma-lactams
;
_journal_name_full Chem.Commun.
_journal_page_first 7358
_journal_paper_doi 10.1039/c3cc43317j
_journal_volume 49
_journal_year 2013
_chemical_formula_sum 'C13 H17 N O2'
_chemical_formula_weight 219.28
_chemical_name_systematic
;
?
;
_space_group_IT_number 15
_symmetry_cell_setting monoclinic
_symmetry_space_group_name_Hall '-C 2yc'
_symmetry_space_group_name_H-M 'C 1 2/c 1'
_atom_sites_solution_hydrogens geom
_atom_sites_solution_primary direct
_atom_sites_solution_secondary difmap
_audit_creation_method SHELXL-97
_cell_angle_alpha 90.00
_cell_angle_beta 122.398(3)
_cell_angle_gamma 90.00
_cell_formula_units_Z 8
_cell_length_a 22.590(5)
_cell_length_b 6.6126(16)
_cell_length_c 19.413(5)
_cell_measurement_temperature 273(2)
_cell_volume 2448.5(10)
_computing_cell_refinement 'Bruker SMART'
_computing_data_collection 'Bruker SMART'
_computing_data_reduction 'Bruker SAINT'
_computing_molecular_graphics 'Bruker SHELXTL'
_computing_publication_material 'Bruker SHELXTL'
_computing_structure_refinement 'SHELXL-97 (Sheldrick, 1997)'
_computing_structure_solution 'SHELXS-97 (Sheldrick, 1990)'
_diffrn_ambient_temperature 273(2)
_diffrn_measured_fraction_theta_full 0.996
_diffrn_measured_fraction_theta_max 0.996
_diffrn_measurement_device_type 'CCD area detector'
_diffrn_measurement_method 'phi and omega scans'
_diffrn_radiation_monochromator graphite
_diffrn_radiation_source 'fine-focus sealed tube'
_diffrn_radiation_type MoK\a
_diffrn_radiation_wavelength 0.71073
_diffrn_reflns_av_R_equivalents 0.0323
_diffrn_reflns_av_sigmaI/netI 0.0342
_diffrn_reflns_limit_h_max 27
_diffrn_reflns_limit_h_min -16
_diffrn_reflns_limit_k_max 8
_diffrn_reflns_limit_k_min -8
_diffrn_reflns_limit_l_max 23
_diffrn_reflns_limit_l_min -23
_diffrn_reflns_number 7449
_diffrn_reflns_theta_full 26.03
_diffrn_reflns_theta_max 26.03
_diffrn_reflns_theta_min 2.14
_exptl_absorpt_coefficient_mu 0.080
_exptl_absorpt_correction_T_max 0.985
_exptl_absorpt_correction_T_min 0.980
_exptl_absorpt_correction_type empirical
_exptl_crystal_colour white
_exptl_crystal_density_diffrn 1.190
_exptl_crystal_density_method 'not measured'
_exptl_crystal_description block
_exptl_crystal_F_000 944
_exptl_crystal_size_max 0.25
_exptl_crystal_size_mid 0.22
_exptl_crystal_size_min 0.19
_refine_diff_density_max 0.165
_refine_diff_density_min -0.186
_refine_diff_density_rms 0.039
_refine_ls_extinction_method none
_refine_ls_goodness_of_fit_ref 1.036
_refine_ls_hydrogen_treatment constr
_refine_ls_matrix_type full
_refine_ls_number_parameters 149
_refine_ls_number_reflns 2403
_refine_ls_number_restraints 0
_refine_ls_restrained_S_all 1.036
_refine_ls_R_factor_all 0.0744
_refine_ls_R_factor_gt 0.0508
_refine_ls_shift/su_max 0.000
_refine_ls_shift/su_mean 0.000
_refine_ls_structure_factor_coef Fsqd
_refine_ls_weighting_details 'calc w=1/[\s^2^(Fo^2^)+(0.0582P)^2^+0.7252P] where P=(Fo^2^+2Fc^2^)/3'
_refine_ls_weighting_scheme calc
_refine_ls_wR_factor_gt 0.1129
_refine_ls_wR_factor_ref 0.1264
_reflns_number_gt 1737
_reflns_number_total 2403
_reflns_threshold_expression >2sigma(I)
_cod_data_source_file c3cc43317j.txt
_cod_data_source_block 11111
_cod_original_sg_symbol_H-M C2/C
_cod_database_code 7109618

loop_
_symmetry_equiv_pos_as_xyz
'x, y, z'
'-x, y, -z+1/2'
'x+1/2, y+1/2, z'
'-x+1/2, y+1/2, -z+1/2'
'-x, -y, -z'
'x, -y, z-1/2'
'-x+1/2, -y+1/2, -z'
'x+1/2, -y+1/2, z-1/2'

loop_
_atom_site_label
_atom_site_type_symbol
_atom_site_fract_x
_atom_site_fract_y
_atom_site_fract_z
_atom_site_U_iso_or_equiv
_atom_site_adp_type
_atom_site_occupancy
_atom_site_symmetry_multiplicity
_atom_site_calc_flag
_atom_site_refinement_flags
C1 C -0.09987(11) 0.4391(3) 0.25260(12) 0.0551(5) Uani 1 1 d .
H1 H -0.0626 0.3573 0.2625 0.066 Uiso 1 1 calc R
C2 C -0.16752(11) 0.3871(3) 0.19322(12) 0.0654(6) Uani 1 1 d .
H2A H -0.1754 0.2690 0.1635 0.079 Uiso 1 1 calc R
C3 C -0.22341(11) 0.5044(4) 0.17688(13) 0.0653(6) Uani 1 1 d .
H3 H -0.2688 0.4671 0.1367 0.078 Uiso 1 1 calc R
C4 C -0.21107(11) 0.6781(4) 0.22095(13) 0.0697(6) Uani 1 1 d .
H4 H -0.2486 0.7601 0.2101 0.084 Uiso 1 1 calc R
C5 C -0.14385(10) 0.7336(3) 0.28123(12) 0.0579(5) Uani 1 1 d .
H5 H -0.1365 0.8515 0.3109 0.069 Uiso 1 1 calc R
C6 C -0.08762(9) 0.6144(3) 0.29755(10) 0.0417(4) Uani 1 1 d .
C7 C -0.00264(10) 0.8866(2) 0.38736(11) 0.0478(5) Uani 1 1 d .
H7A H -0.0205 0.9200 0.4216 0.057 Uiso 1 1 calc R
H7B H -0.0223 0.9797 0.3417 0.057 Uiso 1 1 calc R
C8 C 0.07757(9) 0.8925(2) 0.43611(10) 0.0442(4) Uani 1 1 d .
C9 C 0.09663(9) 0.6779(2) 0.47301(10) 0.0424(4) Uani 1 1 d .
C10 C 0.03693(9) 0.5535(2) 0.40618(10) 0.0426(4) Uani 1 1 d .
C11 C 0.10376(12) 0.9342(3) 0.37984(13) 0.0659(6) Uani 1 1 d .
H11A H 0.0860 1.0623 0.3533 0.099 Uiso 1 1 calc R
H11B H 0.0877 0.8294 0.3395 0.099 Uiso 1 1 calc R
H11C H 0.1541 0.9374 0.4112 0.099 Uiso 1 1 calc R
C12 C 0.16820(10) 0.5981(3) 0.49518(13) 0.0583(5) Uani 1 1 d .
H12A H 0.1757 0.4664 0.5193 0.087 Uiso 1 1 calc R
H12B H 0.2042 0.6885 0.5333 0.087 Uiso 1 1 calc R
H12C H 0.1697 0.5893 0.4468 0.087 Uiso 1 1 calc R
C13 C 0.09032(11) 0.6623(3) 0.54819(11) 0.0574(5) Uani 1 1 d .
H13A H 0.0959 0.5238 0.5655 0.086 Uiso 1 1 calc R
H13B H 0.0451 0.7101 0.5341 0.086 Uiso 1 1 calc R
H13C H 0.1261 0.7431 0.5917 0.086 Uiso 1 1 calc R
N1 N -0.01876(7) 0.6758(2) 0.35912(8) 0.0418(4) Uani 1 1 d .
O1 O 0.03759(7) 0.36930(18) 0.39833(8) 0.0601(4) Uani 1 1 d .
O2 O 0.10402(7) 1.03942(18) 0.49953(8) 0.0570(4) Uani 1 1 d .
H2 H 0.0915 1.1525 0.4795 0.085 Uiso 1 1 calc R

loop_
_atom_site_aniso_label
_atom_site_aniso_U_11
_atom_site_aniso_U_22
_atom_site_aniso_U_33
_atom_site_aniso_U_23
_atom_site_aniso_U_13
_atom_site_aniso_U_12
C1 0.0504(12) 0.0518(11) 0.0553(11) -0.0079(9) 0.0230(10) 0.0011(9)
C2 0.0605(15) 0.0638(13) 0.0577(13) -0.0153(10) 0.0222(11) -0.0072(11)
C3 0.0464(13) 0.0827(16) 0.0519(12) -0.0051(11) 0.0164(10) -0.0068(12)
C4 0.0459(13) 0.0877(17) 0.0605(13) -0.0030(12) 0.0186(11) 0.0136(11)
C5 0.0504(13) 0.0580(12) 0.0528(11) -0.0042(9) 0.0193(10) 0.0093(10)
C6 0.0425(10) 0.0426(9) 0.0367(9) 0.0060(7) 0.0192(8) 0.0032(8)
C7 0.0536(12) 0.0328(9) 0.0469(10) 0.0012(7) 0.0203(9) 0.0066(8)
C8 0.0477(11) 0.0338(9) 0.0468(10) 0.0012(7) 0.0226(9) 0.0020(8)
C9 0.0403(10) 0.0359(9) 0.0468(10) 0.0031(8) 0.0206(8) 0.0030(7)
C10 0.0458(11) 0.0329(9) 0.0489(10) 0.0055(8) 0.0252(9) 0.0058(8)
C11 0.0850(17) 0.0552(13) 0.0751(14) 0.0113(10) 0.0545(13) -0.0011(11)
C12 0.0444(12) 0.0494(11) 0.0735(13) 0.0012(10) 0.0266(11) 0.0049(9)
C13 0.0614(13) 0.0583(12) 0.0464(11) 0.0097(9) 0.0249(10) -0.0002(10)
N1 0.0422(9) 0.0330(7) 0.0432(8) 0.0020(6) 0.0181(7) 0.0054(6)
O1 0.0573(9) 0.0317(7) 0.0720(9) 0.0011(6) 0.0219(7) 0.0069(6)
O2 0.0594(9) 0.0356(7) 0.0571(8) -0.0061(6) 0.0187(7) 0.0006(6)

loop_
_atom_type_symbol
_atom_type_description
_atom_type_scat_dispersion_real
_atom_type_scat_dispersion_imag
_atom_type_scat_source
C C 0.0033 0.0016 'International Tables Vol C Tables 4.2.6.8 and 6.1.1.4'
H H 0.0000 0.0000 'International Tables Vol C Tables 4.2.6.8 and 6.1.1.4'
N N 0.0061 0.0033 'International Tables Vol C Tables 4.2.6.8 and 6.1.1.4'
O O 0.0106 0.0060 'International Tables Vol C Tables 4.2.6.8 and 6.1.1.4'

loop_
_geom_angle_atom_site_label_1
_geom_angle_atom_site_label_2
_geom_angle_atom_site_label_3
_geom_angle
C2 C1 C6 119.58(19)
C2 C1 H1 120.2
C6 C1 H1 120.2
C3 C2 C1 121.7(2)
C3 C2 H2A 119.2
C1 C2 H2A 119.2
C2 C3 C4 118.6(2)
C2 C3 H3 120.7
C4 C3 H3 120.7
C3 C4 C5 121.1(2)
C3 C4 H4 119.5
C5 C4 H4 119.5
C6 C5 C4 120.13(19)
C6 C5 H5 119.9
C4 C5 H5 119.9
C5 C6 C1 118.97(17)
C5 C6 N1 119.19(16)
C1 C6 N1 121.84(16)
N1 C7 C8 103.24(13)
N1 C7 H7A 111.1
C8 C7 H7A 111.1
N1 C7 H7B 111.1
C8 C7 H7B 111.1
H7A C7 H7B 109.1
O2 C8 C11 110.65(15)
O2 C8 C7 111.17(14)
C11 C8 C7 110.35(16)
O2 C8 C9 110.03(14)
C11 C8 C9 112.40(15)
C7 C8 C9 101.97(13)
C10 C9 C12 112.05(15)
C10 C9 C8 101.67(13)
C12 C9 C8 116.01(15)
C10 C9 C13 106.37(14)
C12 C9 C13 109.30(15)
C8 C9 C13 110.87(14)
O1 C10 N1 125.18(17)
O1 C10 C9 125.38(16)
N1 C10 C9 109.34(14)
C8 C11 H11A 109.5
C8 C11 H11B 109.5
H11A C11 H11B 109.5
C8 C11 H11C 109.5
H11A C11 H11C 109.5
H11B C11 H11C 109.5
C9 C12 H12A 109.5
C9 C12 H12B 109.5
H12A C12 H12B 109.5
C9 C12 H12C 109.5
H12A C12 H12C 109.5
H12B C12 H12C 109.5
C9 C13 H13A 109.5
C9 C13 H13B 109.5
H13A C13 H13B 109.5
C9 C13 H13C 109.5
H13A C13 H13C 109.5
H13B C13 H13C 109.5
C10 N1 C6 126.72(14)
C10 N1 C7 111.05(14)
C6 N1 C7 121.69(14)
C8 O2 H2 109.5

loop_
_geom_bond_atom_site_label_1
_geom_bond_atom_site_label_2
_geom_bond_distance
C1 C2 1.377(3)
C1 C6 1.386(2)
C1 H1 0.9300
C2 C3 1.367(3)
C2 H2A 0.9300
C3 C4 1.369(3)
C3 H3 0.9300
C4 C5 1.380(3)
C4 H4 0.9300
C5 C6 1.380(3)
C5 H5 0.9300
C6 N1 1.422(2)
C7 N1 1.470(2)
C7 C8 1.531(3)
C7 H7A 0.9700
C7 H7B 0.9700
C8 O2 1.424(2)
C8 C11 1.521(3)
C8 C9 1.543(2)
C9 C10 1.518(2)
C9 C12 1.527(2)
C9 C13 1.544(2)
C10 O1 1.229(2)
C10 N1 1.356(2)
C11 H11A 0.9600
C11 H11B 0.9600
C11 H11C 0.9600
C12 H12A 0.9600
C12 H12B 0.9600
C12 H12C 0.9600
C13 H13A 0.9600
C13 H13B 0.9600
C13 H13C 0.9600
O2 H2 0.8200
